data_7251065
loop_
_publ_author_name
'\<Culig, Matija'
'Nemec, Vinko'
'Bregovi\'c, Nikola'
'Cin\<ci\'c, Dominik'

_publ_section_title
;
 Halopyridinium cations as bifunctional donors of halogen and hydrogen
 bonds in salts with benzenesulfonic and p-toluenesulfonic acids
;
_journal_issue 47
_journal_name_full CrystEngComm
_journal_page_first 7638
_journal_page_last 7643
_journal_paper_doi 10.1039/D5CE00870K
_journal_volume 27
_journal_year 2025
_chemical_formula_moiety 'C10 H8 Br2 I2 N2, 6(C6 H5 O3 S), 4(C5 H4 Br I N)'
_chemical_formula_sum 'C66 H54 Br6 I6 N6 O18 S6'
_chemical_formula_weight 2652.37
_space_group_crystal_system orthorhombic
_space_group_IT_number 62
_space_group_name_Hall '-P 2ac 2n'
_space_group_name_H-M_alt 'P n m a'
_atom_sites_solution_hydrogens geom
_atom_sites_solution_primary dual
_atom_sites_solution_secondary dual
_audit_creation_method SHELXL-2019/3
_audit_update_record
;
2025-09-02 deposited with the CCDC.	2025-10-23 downloaded from the CCDC.
;
_cell_angle_alpha 90
_cell_angle_beta 90
_cell_angle_gamma 90
_cell_formula_units_Z 2
_cell_length_a 16.0430(6)
_cell_length_b 37.2257(16)
_cell_length_c 6.8695(2)
_cell_measurement_reflns_used 12325
_cell_measurement_temperature 295
_cell_measurement_theta_max 32.4140
_cell_measurement_theta_min 3.0140
_cell_volume 4102.5(3)
_computing_molecular_graphics 'Ortep for Windows (Farrugia, 2012)'
_computing_publication_material 'WinGX publication routines (Farrugia, 2012)'
_computing_structure_refinement 'SHELXL-2019/2 (Sheldrick, 2019)'
_computing_structure_solution 'SHELXT-2018/2 (Sheldrick, 2015)'
_diffrn_ambient_temperature 294.99(13)
_diffrn_detector_area_resol_mean 10.0000
_diffrn_measured_fraction_theta_full 0.998
_diffrn_measured_fraction_theta_max 0.999
_diffrn_measurement_device_type 'XtaLAB Synergy, Dualflex, HyPix'
_diffrn_radiation_type MoK\a
_diffrn_radiation_wavelength 0.71073
_diffrn_reflns_av_R_equivalents 0.0835
_diffrn_reflns_av_unetI/netI 0.0473
_diffrn_reflns_Laue_measured_fraction_full 0.998
_diffrn_reflns_Laue_measured_fraction_max 0.999
_diffrn_reflns_limit_h_max 19
_diffrn_reflns_limit_h_min -20
_diffrn_reflns_limit_k_max 47
_diffrn_reflns_limit_k_min -47
_diffrn_reflns_limit_l_max 8
_diffrn_reflns_limit_l_min -8
_diffrn_reflns_number 32732
_diffrn_reflns_point_group_measured_fraction_full 0.998
_diffrn_reflns_point_group_measured_fraction_max 0.999
_diffrn_reflns_theta_full 25.242
_diffrn_reflns_theta_max 27.000
_diffrn_reflns_theta_min 3.015
_diffrn_source 'micro-focus sealed X-ray tube'
_exptl_absorpt_coefficient_mu 5.415
_exptl_absorpt_correction_T_max 1.00000
_exptl_absorpt_correction_T_min 0.26791
_exptl_absorpt_correction_type multi-scan
_exptl_absorpt_process_details
;
CrysAlisPro 1.171.41.92a (Rigaku Oxford Diffraction, 2020)
Empirical absorption correction using spherical harmonics,
implemented in SCALE3 ABSPACK scaling algorithm.
;
_exptl_crystal_colour colorless
_exptl_crystal_density_diffrn 2.147
_exptl_crystal_density_method 'not measured'
_exptl_crystal_description plate
_exptl_crystal_F_000 2520
_exptl_crystal_size_max 0.56
_exptl_crystal_size_mid 0.37
_exptl_crystal_size_min 0.10
_refine_diff_density_max 0.925
_refine_diff_density_min -0.579
_refine_diff_density_rms 0.143
_refine_ls_extinction_method none
_refine_ls_goodness_of_fit_ref 1.272
_refine_ls_hydrogen_treatment constr
_refine_ls_matrix_type full
_refine_ls_number_parameters 286
_refine_ls_number_reflns 4545
_refine_ls_number_restraints 26
_refine_ls_restrained_S_all 1.270
_refine_ls_R_factor_all 0.0967
_refine_ls_R_factor_gt 0.0729
_refine_ls_shift/su_max 0.001
_refine_ls_shift/su_mean 0.000
_refine_ls_structure_factor_coef Fsqd
_refine_ls_weighting_details 'w=1/[\s^2^(Fo^2^)+(0.0201P)^2^+36.5582P] where P=(Fo^2^+2Fc^2^)/3'
_refine_ls_weighting_scheme calc
_refine_ls_wR_factor_gt 0.1259
_refine_ls_wR_factor_ref 0.1327
_reflns_Friedel_coverage 0.000
_reflns_number_gt 3593
_reflns_number_total 4545
_reflns_threshold_expression 'I > 2\s(I)'
_cod_data_source_file d5ce00870k2.cif
_cod_data_source_block bsa_5Br2IpyH
_cod_depositor_comments 'Adding full bibliography for 7251062--7251071.cif.'
_cod_database_code 7251065
_shelx_shelxl_version_number 2019/3
_shelx_space_group_comment
;
The symmetry employed for this shelxl refinement is uniquely defined
by the following loop, which should always be used as a source of
symmetry information in preference to the above space-group names.
They are only intended as comments.
;

loop_
_space_group_symop_operation_xyz
'x, y, z'
'-x+1/2, -y, z+1/2'
'-x, y+1/2, -z'
'x+1/2, -y+1/2, -z+1/2'
'-x, -y, -z'
'x-1/2, y, -z-1/2'
'x, -y-1/2, z'
'-x-1/2, y-1/2, z-1/2'

loop_
_atom_site_label
_atom_site_type_symbol
_atom_site_fract_x
_atom_site_fract_y
_atom_site_fract_z
_atom_site_U_iso_or_equiv
_atom_site_adp_type
_atom_site_occupancy
_atom_site_site_symmetry_order
_atom_site_calc_flag
_atom_site_refinement_flags_posn
_atom_site_refinement_flags_adp
_atom_site_refinement_flags_occupancy
_atom_site_disorder_assembly
_atom_site_disorder_group
C1 C 0.4009(5) 0.5276(2) -0.0579(11) 0.0326(18) Uani 1 1 d . . . . .
C2 C 0.4442(5) 0.5600(2) -0.0726(12) 0.038(2) Uani 1 1 d . . . . .
H2 H 0.475177 0.565111 -0.183672 0.045 Uiso 1 1 calc R U . . .
C3 C 0.4410(5) 0.5845(2) 0.0777(12) 0.038(2) Uani 1 1 d . . . . .
H3 H 0.469596 0.606143 0.068644 0.046 Uiso 1 1 calc R U . . .
C4 C 0.3950(5) 0.5765(2) 0.2426(12) 0.0361(19) Uani 1 1 d . . . . .
C5 C 0.3536(5) 0.5448(2) 0.2551(12) 0.0376(19) Uani 1 1 d . . . . .
H5 H 0.322271 0.539413 0.365380 0.045 Uiso 1 1 calc R U . . .
C6 C 0.3562(5) 0.3964(2) 0.1429(12) 0.0331(18) Uani 1 1 d . . . . .
C7 C 0.3390(6) 0.3944(3) -0.0530(13) 0.044(2) Uani 1 1 d . . . . .
H7 H 0.309330 0.412664 -0.114155 0.053 Uiso 1 1 calc R U . . .
C8 C 0.3665(7) 0.3650(3) -0.1578(16) 0.065(3) Uani 1 1 d . . . . .
H8 H 0.355382 0.363616 -0.290452 0.078 Uiso 1 1 calc R U . . .
C9 C 0.4096(8) 0.3382(3) -0.070(2) 0.072(4) Uani 1 1 d . . . . .
H9 H 0.427687 0.318596 -0.142352 0.087 Uiso 1 1 calc R U . . .
C10 C 0.4266(7) 0.3397(3) 0.1258(19) 0.066(3) Uani 1 1 d . . . . .
H10 H 0.455353 0.320963 0.185139 0.080 Uiso 1 1 calc R U . . .
C11 C 0.4015(6) 0.3685(3) 0.2337(15) 0.050(2) Uani 1 1 d . . . . .
H11 H 0.414146 0.369817 0.365646 0.059 Uiso 1 1 calc R U . . .
Br2 Br 0.1843(3) 0.15833(19) 0.4223(13) 0.0590(14) Uani 0.5 1 d D . P . .
I2 I 0.21154(18) 0.33780(11) 0.4279(7) 0.0443(6) Uani 0.5 1 d D . P . .
C13 C 0.1181(4) 0.2645(4) 0.4270(17) 0.027(5) Uani 0.5 1 d G U P A -1
H13 H 0.069010 0.277786 0.425745 0.033 Uiso 0.5 1 calc R U P A -1
C12 C 0.1947(6) 0.2819(2) 0.429(2) 0.031(4) Uani 0.5 1 d G U P A -1
N2 N 0.2680(3) 0.26201(12) 0.4314(14) 0.028(3) Uani 0.5 1 d DG . P A -1
H2N H 0.315423 0.272785 0.432840 0.034 Uiso 0.5 1 calc R U P A -1
C16 C 0.2647(4) 0.22469(12) 0.4309(19) 0.038(5) Uani 0.5 1 d DG U P A -1
H16 H 0.313763 0.211386 0.432166 0.046 Uiso 0.5 1 calc R U P A -1
C15 C 0.1881(6) 0.2073(2) 0.428(3) 0.038(4) Uani 0.5 1 d G U P A -1
C14 C 0.1148(4) 0.2272(4) 0.4266(18) 0.045(6) Uani 0.5 1 d G . P A -1
H14 H 0.063491 0.215508 0.424950 0.054 Uiso 0.5 1 calc R U P A -1
C17 C 0.5762(6) 0.2457(7) 0.5754(14) 0.041(6) Uani 0.5 1 d G . P B -1
C18 C 0.6083(7) 0.2110(6) 0.570(3) 0.038(5) Uani 0.5 1 d G . P B -1
H18 H 0.572501 0.191408 0.571034 0.046 Uiso 0.5 1 calc R U P B -1
C19 C 0.6941(8) 0.2057(4) 0.565(3) 0.052(6) Uani 0.5 1 d G . P B -1
H19 H 0.715577 0.182534 0.561257 0.062 Uiso 0.5 1 calc R U P B -1
C20 C 0.7476(5) 0.2351(4) 0.5637(16) 0.062(10) Uani 0.5 1 d G . P B -1
H20 H 0.804995 0.231514 0.559778 0.074 Uiso 0.5 1 calc R U P B -1
C21 C 0.7155(9) 0.2697(4) 0.569(3) 0.054(7) Uani 0.5 1 d G . P B -1
H21 H 0.751337 0.289367 0.568076 0.065 Uiso 0.5 1 calc R U P B -1
C22 C 0.6298(10) 0.2750(5) 0.575(3) 0.053(8) Uani 0.5 1 d G . P B -1
H22 H 0.608261 0.298241 0.577853 0.063 Uiso 0.5 1 calc R U P B -1
N1 N 0.3580(4) 0.52072(18) 0.1054(10) 0.0340(16) Uani 1 1 d . . . . .
H1N H 0.332496 0.500499 0.116190 0.041 Uiso 1 1 calc R U . . .
O1 O 0.2815(4) 0.45803(17) 0.1585(10) 0.0528(17) Uani 1 1 d . . . . .
O2 O 0.2631(4) 0.41692(19) 0.4286(10) 0.0587(19) Uani 1 1 d . . . . .
O3 O 0.3950(4) 0.44736(19) 0.3787(10) 0.059(2) Uani 1 1 d . . . . .
O4 O 0.4378(5) 0.2818(2) 0.5087(13) 0.081(3) Uani 1 1 d . . . . .
O5 O 0.4524(5) 0.250000 0.8088(13) 0.052(2) Uani 1 2 d S T P B .
S1 S 0.32140(13) 0.43186(6) 0.2909(3) 0.0381(5) Uani 1 1 d . . . . .
S2 S 0.46759(18) 0.250000 0.6019(5) 0.0382(7) Uani 1 2 d S T P . .
Br1 Br 0.39093(7) 0.60812(3) 0.45503(15) 0.0575(3) Uani 1 1 d . . . . .
I1 I 0.40156(4) 0.49030(2) -0.28087(8) 0.04029(17) Uani 1 1 d . . . . .

loop_
_atom_site_aniso_label
_atom_site_aniso_U_11
_atom_site_aniso_U_22
_atom_site_aniso_U_33
_atom_site_aniso_U_23
_atom_site_aniso_U_13
_atom_site_aniso_U_12
C1 0.036(4) 0.026(5) 0.036(4) 0.001(3) -0.004(4) 0.012(4)
C2 0.044(5) 0.029(5) 0.040(5) 0.004(4) 0.001(4) -0.003(4)
C3 0.034(4) 0.034(5) 0.046(5) -0.003(4) -0.004(4) 0.006(4)
C4 0.037(4) 0.036(5) 0.035(4) -0.004(4) -0.002(4) -0.001(4)
C5 0.039(4) 0.038(5) 0.035(4) 0.000(4) 0.005(4) 0.011(4)
C6 0.039(4) 0.020(4) 0.040(4) -0.003(4) 0.004(4) -0.008(4)
C7 0.048(5) 0.041(6) 0.045(5) -0.008(4) 0.001(4) -0.008(4)
C8 0.070(7) 0.074(9) 0.051(6) -0.033(6) 0.015(5) -0.031(7)
C9 0.073(8) 0.038(7) 0.105(10) -0.033(7) 0.037(7) -0.011(6)
C10 0.081(8) 0.019(5) 0.098(9) 0.002(6) 0.034(7) 0.009(5)
C11 0.054(5) 0.042(6) 0.052(5) 0.006(5) 0.013(5) 0.013(5)
Br2 0.067(3) 0.0321(17) 0.078(2) 0.0000(14) 0.002(3) -0.010(2)
I2 0.0489(16) 0.0297(13) 0.0543(10) -0.0011(9) 0.0010(13) -0.0021(11)
C13 0.027(5) 0.027(5) 0.028(5) 0.000(2) 0.000(2) 0.000(2)
C12 0.032(4) 0.030(4) 0.030(4) 0.000(2) 0.000(2) -0.001(2)
N2 0.034(7) 0.011(7) 0.039(7) 0.000(5) -0.007(6) -0.006(5)
C16 0.038(5) 0.038(5) 0.038(5) 0.000(2) 0.000(2) -0.001(2)
C15 0.038(5) 0.037(5) 0.037(5) 0.000(2) 0.000(2) -0.001(2)
C14 0.052(13) 0.026(12) 0.058(13) -0.001(9) -0.001(9) -0.018(9)
C17 0.033(7) 0.066(17) 0.024(6) 0.002(13) -0.005(5) -0.015(16)
C18 0.027(10) 0.045(15) 0.043(10) 0.001(10) 0.002(9) 0.013(11)
C19 0.028(10) 0.081(18) 0.046(11) -0.004(13) -0.003(8) 0.006(11)
C20 0.020(10) 0.13(3) 0.040(11) -0.003(11) 0.005(8) 0.008(12)
C21 0.024(13) 0.10(2) 0.041(12) 0.008(14) 0.002(9) -0.016(13)
C22 0.029(11) 0.09(3) 0.042(12) 0.002(13) 0.001(9) 0.012(12)
N1 0.042(4) 0.020(4) 0.040(4) 0.003(3) -0.001(3) 0.000(3)
O1 0.051(4) 0.027(4) 0.081(5) 0.010(3) 0.008(3) 0.011(3)
O2 0.066(4) 0.043(4) 0.066(4) 0.000(4) 0.036(4) 0.004(3)
O3 0.050(4) 0.056(5) 0.070(4) -0.038(4) 0.011(3) -0.010(3)
O4 0.083(5) 0.065(6) 0.097(6) 0.035(5) -0.006(5) 0.029(5)
O5 0.039(5) 0.065(7) 0.053(6) 0.000 0.008(4) 0.000
S1 0.0398(11) 0.0266(12) 0.0480(12) -0.0066(10) 0.0127(10) -0.0031(9)
S2 0.0316(15) 0.0316(18) 0.0513(18) 0.000 -0.0064(13) 0.000
Br1 0.0709(7) 0.0503(7) 0.0513(6) -0.0180(5) -0.0039(5) -0.0001(5)
I1 0.0472(3) 0.0343(3) 0.0394(3) -0.0048(3) 0.0003(3) 0.0070(3)

loop_
_atom_type_symbol
_atom_type_description
_atom_type_scat_dispersion_real
_atom_type_scat_dispersion_imag
_atom_type_scat_source
C C 0.0033 0.0016 'International Tables Vol C Tables 4.2.6.8 and 6.1.1.4'
H H 0.0000 0.0000 'International Tables Vol C Tables 4.2.6.8 and 6.1.1.4'
N N 0.0061 0.0033 'International Tables Vol C Tables 4.2.6.8 and 6.1.1.4'
O O 0.0106 0.0060 'International Tables Vol C Tables 4.2.6.8 and 6.1.1.4'
S S 0.1246 0.1234 'International Tables Vol C Tables 4.2.6.8 and 6.1.1.4'
Br Br -0.2901 2.4595 'International Tables Vol C Tables 4.2.6.8 and 6.1.1.4'
I I -0.4742 1.8119 'International Tables Vol C Tables 4.2.6.8 and 6.1.1.4'

loop_
_geom_angle_atom_site_label_1
_geom_angle_atom_site_label_2
_geom_angle_atom_site_label_3
_geom_angle
_geom_angle_site_symmetry_1
_geom_angle_site_symmetry_3
_geom_angle_publ_flag
N1 C1 C2 118.8(8) . . ?
N1 C1 I1 119.6(6) . . ?
C2 C1 I1 121.6(6) . . ?
C3 C2 C1 119.9(8) . . ?
C2 C3 C4 119.4(9) . . ?
C5 C4 C3 120.0(8) . . ?
C5 C4 Br1 118.7(6) . . ?
C3 C4 Br1 121.3(7) . . ?
C4 C5 N1 119.8(8) . . ?
C7 C6 C11 119.8(9) . . ?
C7 C6 S1 122.8(7) . . ?
C11 C6 S1 117.4(7) . . ?
C6 C7 C8 119.2(10) . . ?
C9 C8 C7 120.8(11) . . ?
C8 C9 C10 120.5(10) . . ?
C11 C10 C9 120.4(11) . . ?
C10 C11 C6 119.3(10) . . ?
I2 Br2 C15 69.8(13) 7_565 . ?
Br2 I2 C12 100.9(15) 7_565 . ?
C12 C13 C14 120.0 . . ?
C13 C12 N2 120.0 . . ?
C13 C12 I2 125.2(6) . . ?
N2 C12 I2 114.8(6) . . ?
C12 N2 C16 120.0 . . ?
C15 C16 N2 120.0 . . ?
C16 C15 C14 120.0 . . ?
C16 C15 Br2 119.7(7) . . ?
C14 C15 Br2 120.3(7) . . ?
C15 C14 C13 120.0 . . ?
C22 C17 C18 120.0 . . ?
C22 C17 S2 122.8(13) . . ?
C18 C17 S2 117.0(13) . . ?
C19 C18 C17 120.0 . . ?
C18 C19 C20 120.0 . . ?
C21 C20 C19 120.0 . . ?
C20 C21 C22 120.0 . . ?
C21 C22 C17 120.0 . . ?
C1 N1 C5 122.1(7) . . ?
O2 S1 O3 114.2(4) . . ?
O2 S1 O1 112.1(4) . . ?
O3 S1 O1 110.3(4) . . ?
O2 S1 C6 107.2(4) . . ?
O3 S1 C6 106.4(4) . . ?
O1 S1 C6 106.1(4) . . ?
O4 S2 O4 112.0(8) 7_565 . ?
O4 S2 O5 112.7(4) 7_565 . ?
O4 S2 O5 112.7(4) . . ?
O4 S2 C17 102.1(8) 7_565 . ?
O4 S2 C17 111.1(8) . . ?
O5 S2 C17 105.6(5) . . ?

loop_
_geom_bond_atom_site_label_1
_geom_bond_atom_site_label_2
_geom_bond_distance
_geom_bond_site_symmetry_2
_geom_bond_publ_flag
C1 N1 1.341(10) . ?
C1 C2 1.397(12) . ?
C1 I1 2.068(8) . ?
C2 C3 1.377(12) . ?
C3 C4 1.385(12) . ?
C4 C5 1.357(12) . ?
C4 Br1 1.877(8) . ?
C5 N1 1.365(10) . ?
C6 C7 1.375(12) . ?
C6 C11 1.412(12) . ?
C6 S1 1.758(8) . ?
C7 C8 1.383(14) . ?
C8 C9 1.358(17) . ?
C9 C10 1.371(17) . ?
C10 C11 1.366(13) . ?
Br2 I2 0.462(6) 7_565 ?
Br2 C15 1.823(10) . ?
I2 C12 2.098(10) . ?
C13 C12 1.3900 . ?
C13 C14 1.3900 . ?
C12 N2 1.3900 . ?
N2 C16 1.3900 . ?
C16 C15 1.3900 . ?
C15 C14 1.3900 . ?
C17 C22 1.3900 . ?
C17 C18 1.3900 . ?
C17 S2 1.759(9) . ?
C18 C19 1.3900 . ?
C19 C20 1.3900 . ?
C20 C21 1.3900 . ?
C21 C22 1.3900 . ?
O1 S1 1.479(7) . ?
O2 S1 1.442(6) . ?
O3 S1 1.446(7) . ?
O4 S2 1.428(7) . ?
O5 S2 1.442(9) . ?
